data_7108911
loop_
_publ_author_name
'Yusuke Yasu'
'Takashi Koike'
'Munetaka Akita'

_publ_section_title
;
 Visible-light-induced synthesis of a variety of trifluoromethylated
 alkenes from potassium vinyltrifluoroborates by photoredox catalysis
;
_journal_issue 20
_journal_name_full 'Chemical communications (Cambridge, England)'
_journal_page_first 2037
_journal_page_last 2039
_journal_paper_doi 10.1039/c3cc39235j
_journal_volume 49
_journal_year 2013
_chemical_formula_sum 'C10 H8 F3 N O2'
_chemical_formula_weight 231.17
_chemical_name_systematic
;
?
;
_space_group_IT_number 14
_symmetry_cell_setting monoclinic
_symmetry_space_group_name_Hall '-P 2ybc'
_symmetry_space_group_name_H-M 'P 1 21/c 1'
_atom_sites_solution_hydrogens geom
_atom_sites_solution_primary direct
_atom_sites_solution_secondary difmap
_audit_creation_method SHELXL-97
_cell_angle_alpha 90.00
_cell_angle_beta 104.452(2)
_cell_angle_gamma 90.00
_cell_formula_units_Z 12
_cell_length_a 13.040(2)
_cell_length_b 12.456(2)
_cell_length_c 19.177(4)
_cell_measurement_reflns_used 3857
_cell_measurement_temperature 93
_cell_measurement_theta_max 28.23
_cell_measurement_theta_min 2.19
_cell_volume 3016.3(9)
_computing_cell_refinement 'APEX2 (Bruker AXS, 2006)'
_computing_data_collection 'APEX2 (Bruker AXS, 2006)'
_computing_data_reduction 'SAINT (Bruker AXS, 2004)'
_computing_molecular_graphics 'XSHEL (Bruker AXS,2002)'
_computing_publication_material 'XCIF (Bruker AXS, 2001)'
_computing_structure_refinement 'SHELXL-97 (Sheldrick, 1997)'
_computing_structure_solution 'SHELXS-97 (Sheldrick, 1997)'
_diffrn_ambient_temperature 93
_diffrn_detector_area_resol_mean 8.333
_diffrn_measured_fraction_theta_full 0.901
_diffrn_measured_fraction_theta_max 0.901
_diffrn_measurement_device_type 'Bruker APEXII CCD area detector'
_diffrn_measurement_method 'phi and omega scans'
_diffrn_radiation_monochromator 'Bruker Helios multilayer confocal mirror'
_diffrn_radiation_source 'Bruker TXS fine-focus rotating anode'
_diffrn_radiation_type MoK\a
_diffrn_radiation_wavelength 0.71073
_diffrn_reflns_av_R_equivalents 0.0332
_diffrn_reflns_av_sigmaI/netI 0.0491
_diffrn_reflns_limit_h_max 17
_diffrn_reflns_limit_h_min -12
_diffrn_reflns_limit_k_max 12
_diffrn_reflns_limit_k_min -16
_diffrn_reflns_limit_l_max 20
_diffrn_reflns_limit_l_min -24
_diffrn_reflns_number 17047
_diffrn_reflns_theta_full 28.76
_diffrn_reflns_theta_max 28.76
_diffrn_reflns_theta_min 1.61
_exptl_absorpt_coefficient_mu 0.143
_exptl_absorpt_correction_T_max 0.9652
_exptl_absorpt_correction_T_min 0.9451
_exptl_absorpt_correction_type empirical
_exptl_absorpt_process_details
;
SADABS Sheldrick 1996
;
_exptl_crystal_colour colorless
_exptl_crystal_density_diffrn 1.527
_exptl_crystal_density_method 'not measured'
_exptl_crystal_description platet
_exptl_crystal_F_000 1416
_exptl_crystal_size_max 0.40
_exptl_crystal_size_mid 0.30
_exptl_crystal_size_min 0.25
_refine_diff_density_max 0.668
_refine_diff_density_min -0.296
_refine_diff_density_rms 0.061
_refine_ls_extinction_method none
_refine_ls_goodness_of_fit_ref 1.084
_refine_ls_hydrogen_treatment constr
_refine_ls_matrix_type full
_refine_ls_number_parameters 436
_refine_ls_number_reflns 7077
_refine_ls_number_restraints 0
_refine_ls_restrained_S_all 1.084
_refine_ls_R_factor_all 0.0982
_refine_ls_R_factor_gt 0.0534
_refine_ls_shift/su_max 0.001
_refine_ls_shift/su_mean 0.000
_refine_ls_structure_factor_coef Fsqd
_refine_ls_weighting_details 'calc w=1/[\s^2^(Fo^2^)+(0.0745P)^2^+0.2500P] where P=(Fo^2^+2Fc^2^)/3'
_refine_ls_weighting_scheme calc
_refine_ls_wR_factor_gt 0.1382
_refine_ls_wR_factor_ref 0.1546
_reflns_number_gt 4371
_reflns_number_total 7077
_reflns_threshold_expression >2sigma(I)
_cod_data_source_file c3cc39235j.txt
_cod_data_source_block vitamineb3_cf3_alkene1_0m
_cod_depositor_comments
;
The following automatic conversions were performed:

'_symmetry_cell_setting' value 'Monoclinic' changed to 'monoclinic'
according to
/usr/data/users/saulius/automatic-downloads/retrospective/RSC/lib/dictionaries/cif_core.dic
dictionary named 'cif_core.dic' version 2.4.2 from 2011-04-26.

Automatic conversion script
Id: cif_fix_values 2281 2013-09-26 08:29:07Z andrius 
;
_cod_original_cell_volume 3016.4(10)
_cod_original_sg_symbol_H-M 'P2(1)/c '
_cod_database_code 7108911

loop_
_symmetry_equiv_pos_as_xyz
'x, y, z'
'-x, y+1/2, -z+1/2'
'-x, -y, -z'
'x, -y-1/2, z-1/2'

loop_
_atom_site_label
_atom_site_type_symbol
_atom_site_fract_x
_atom_site_fract_y
_atom_site_fract_z
_atom_site_U_iso_or_equiv
_atom_site_adp_type
_atom_site_occupancy
_atom_site_symmetry_multiplicity
_atom_site_calc_flag
_atom_site_refinement_flags
N1 N 1.05914(16) 0.93123(14) 0.43898(9) 0.0269(4) Uani 1 1 d .
C2 C 0.93425(17) 0.78622(17) 0.40154(10) 0.0212(5) Uani 1 1 d .
C3 C 1.01782(16) 0.71324(16) 0.41002(10) 0.0192(4) Uani 1 1 d .
H3 H 1.0042 0.6392 0.4000 0.023 Uiso 1 1 calc R
C1 C 0.95995(18) 0.89418(17) 0.41681(10) 0.0241(5) Uani 1 1 d .
H1 H 0.9035 0.9443 0.4111 0.029 Uiso 1 1 calc R
C4 C 1.12059(17) 0.75042(17) 0.43313(10) 0.0205(4) Uani 1 1 d .
C5 C 1.13762(19) 0.85966(18) 0.44681(11) 0.0248(5) Uani 1 1 d .
H5 H 1.2085 0.8845 0.4625 0.030 Uiso 1 1 calc R
O2 O 1.30320(12) 0.71954(13) 0.47126(8) 0.0314(4) Uani 1 1 d .
C6 C 1.20975(17) 0.67290(18) 0.44300(10) 0.0224(5) Uani 1 1 d .
O1 O 1.19934(12) 0.57900(12) 0.42784(9) 0.0307(4) Uani 1 1 d .
C7 C 1.39327(19) 0.6481(2) 0.48515(15) 0.0464(7) Uani 1 1 d .
H7A H 1.3818 0.5892 0.5163 0.070 Uiso 1 1 calc R
H7B H 1.4573 0.6878 0.5091 0.070 Uiso 1 1 calc R
H7C H 1.4018 0.6187 0.4395 0.070 Uiso 1 1 calc R
C8 C 0.82216(17) 0.75648(17) 0.37883(10) 0.0233(5) Uani 1 1 d .
H8 H 0.7718 0.8129 0.3668 0.028 Uiso 1 1 calc R
C9 C 0.78584(17) 0.65651(18) 0.37390(11) 0.0255(5) Uani 1 1 d .
H9 H 0.8356 0.5993 0.3835 0.031 Uiso 1 1 calc R
C10 C 0.6695(2) 0.6293(2) 0.35377(12) 0.0316(6) Uani 1 1 d .
F1 F 0.60865(11) 0.71603(12) 0.33965(8) 0.0474(4) Uani 1 1 d .
F2 F 0.64251(12) 0.57822(13) 0.40751(9) 0.0522(4) Uani 1 1 d .
F3 F 0.64437(12) 0.56697(14) 0.29673(9) 0.0570(5) Uani 1 1 d .
N2 N -0.05738(14) 0.59562(14) 0.23820(9) 0.0229(4) Uani 1 1 d .
C14 C -0.13597(17) 0.41952(16) 0.22422(10) 0.0194(4) Uani 1 1 d .
C12 C 0.05267(16) 0.43702(17) 0.26018(10) 0.0192(4) Uani 1 1 d .
C11 C 0.03735(17) 0.54846(17) 0.25647(10) 0.0210(5) Uani 1 1 d .
H11 H 0.0983 0.5932 0.2677 0.025 Uiso 1 1 calc R
C13 C -0.03680(16) 0.37229(17) 0.24374(10) 0.0197(4) Uani 1 1 d .
H13 H -0.0300 0.2964 0.2459 0.024 Uiso 1 1 calc R
C15 C -0.14247(18) 0.53119(17) 0.22236(10) 0.0227(5) Uani 1 1 d .
H15 H -0.2107 0.5633 0.2092 0.027 Uiso 1 1 calc R
O4 O -0.32025(12) 0.40797(12) 0.18655(8) 0.0308(4) Uani 1 1 d .
C16 C -0.23142(17) 0.34989(17) 0.20617(10) 0.0209(4) Uani 1 1 d .
O3 O -0.22965(12) 0.25291(12) 0.20864(8) 0.0277(4) Uani 1 1 d .
C17 C -0.41798(18) 0.3482(2) 0.16927(14) 0.0376(6) Uani 1 1 d .
H17A H -0.4183 0.2991 0.1293 0.056 Uiso 1 1 calc R
H17B H -0.4778 0.3980 0.1553 0.056 Uiso 1 1 calc R
H17C H -0.4243 0.3069 0.2115 0.056 Uiso 1 1 calc R
C18 C 0.15808(17) 0.38734(18) 0.28045(10) 0.0236(5) Uani 1 1 d .
H18 H 0.1610 0.3111 0.2819 0.028 Uiso 1 1 calc R
C19 C 0.24908(18) 0.43930(19) 0.29686(12) 0.0283(5) Uani 1 1 d .
H19 H 0.2484 0.5155 0.2953 0.034 Uiso 1 1 calc R
C20 C 0.3520(2) 0.3833(2) 0.31756(14) 0.0384(6) Uani 1 1 d .
F4 F 0.34448(12) 0.27637(12) 0.31689(9) 0.0518(4) Uani 1 1 d .
F6 F 0.41397(13) 0.40719(14) 0.27338(11) 0.0646(5) Uani 1 1 d .
F5 F 0.40707(13) 0.40961(15) 0.38379(9) 0.0679(6) Uani 1 1 d .
O5 O 0.78836(12) 0.07987(12) 0.35329(9) 0.0318(4) Uani 1 1 d .
O6 O 0.68257(12) 0.22100(13) 0.35593(8) 0.0309(4) Uani 1 1 d .
N3 N 0.92687(16) 0.43171(14) 0.41670(9) 0.0268(4) Uani 1 1 d .
C22 C 1.05240(17) 0.28610(17) 0.42552(10) 0.0208(5) Uani 1 1 d .
C23 C 0.96947(16) 0.21347(17) 0.40294(10) 0.0207(5) Uani 1 1 d .
H23 H 0.9835 0.1393 0.3982 0.025 Uiso 1 1 calc R
C25 C 0.84868(19) 0.36021(17) 0.39501(11) 0.0247(5) Uani 1 1 d .
H25 H 0.7777 0.3853 0.3842 0.030 Uiso 1 1 calc R
C24 C 0.86603(17) 0.25111(17) 0.38746(10) 0.0210(5) Uani 1 1 d .
C21 C 1.02592(19) 0.39407(17) 0.43146(10) 0.0246(5) Uani 1 1 d .
H21 H 1.0821 0.4439 0.4470 0.029 Uiso 1 1 calc R
C26 C 0.77729(17) 0.17377(18) 0.36392(11) 0.0239(5) Uani 1 1 d .
C27 C 0.59245(19) 0.1501(2) 0.33533(16) 0.0445(7) Uani 1 1 d .
H27A H 0.5922 0.1157 0.2893 0.067 Uiso 1 1 calc R
H27B H 0.5271 0.1916 0.3302 0.067 Uiso 1 1 calc R
H27C H 0.5969 0.0950 0.3724 0.067 Uiso 1 1 calc R
C28 C 1.16461(17) 0.25615(17) 0.44516(10) 0.0229(5) Uani 1 1 d .
H28 H 1.2150 0.3128 0.4537 0.028 Uiso 1 1 calc R
C29 C 1.20161(17) 0.15676(18) 0.45199(11) 0.0242(5) Uani 1 1 d .
H29 H 1.1524 0.0992 0.4411 0.029 Uiso 1 1 calc R
C30 C 1.3184(2) 0.13001(19) 0.47627(11) 0.0320(6) Uani 1 1 d .
F9 F 1.37734(11) 0.21732(13) 0.49246(9) 0.0497(4) Uani 1 1 d .
F7 F 1.35122(12) 0.07716(15) 0.42714(9) 0.0587(5) Uani 1 1 d .
F8 F 1.33660(12) 0.07014(13) 0.53545(9) 0.0536(5) Uani 1 1 d .

loop_
_atom_site_aniso_label
_atom_site_aniso_U_11
_atom_site_aniso_U_22
_atom_site_aniso_U_33
_atom_site_aniso_U_23
_atom_site_aniso_U_13
_atom_site_aniso_U_12
N1 0.0380(12) 0.0165(10) 0.0292(9) -0.0018(8) 0.0139(8) -0.0029(8)
C2 0.0301(12) 0.0165(11) 0.0192(9) 0.0021(8) 0.0105(9) 0.0015(9)
C3 0.0262(12) 0.0136(10) 0.0185(9) -0.0002(8) 0.0070(8) 0.0018(8)
C1 0.0357(13) 0.0148(11) 0.0250(10) 0.0018(8) 0.0133(10) 0.0029(9)
C4 0.0269(12) 0.0180(11) 0.0174(9) 0.0002(8) 0.0073(8) -0.0001(9)
C5 0.0325(13) 0.0211(12) 0.0228(10) -0.0004(9) 0.0108(9) -0.0055(10)
O2 0.0235(9) 0.0284(9) 0.0386(8) 0.0052(7) 0.0008(7) -0.0055(7)
C6 0.0229(12) 0.0218(12) 0.0222(10) 0.0029(9) 0.0052(9) -0.0037(9)
O1 0.0265(9) 0.0191(9) 0.0471(9) 0.0008(7) 0.0101(7) 0.0002(7)
C7 0.0201(13) 0.0415(17) 0.0713(18) 0.0206(14) -0.0002(13) -0.0010(12)
C8 0.0276(12) 0.0202(11) 0.0235(10) 0.0018(9) 0.0088(9) 0.0080(9)
C9 0.0244(12) 0.0222(12) 0.0303(11) 0.0007(9) 0.0077(9) 0.0059(9)
C10 0.0362(14) 0.0294(13) 0.0320(12) 0.0012(10) 0.0135(11) 0.0127(11)
F1 0.0284(8) 0.0401(9) 0.0738(10) 0.0040(8) 0.0132(7) 0.0118(7)
F2 0.0393(9) 0.0551(11) 0.0646(10) 0.0132(8) 0.0170(8) -0.0111(8)
F3 0.0332(9) 0.0663(12) 0.0699(11) -0.0363(9) 0.0100(8) -0.0101(8)
N2 0.0246(10) 0.0172(9) 0.0267(9) 0.0003(7) 0.0063(8) 0.0013(7)
C14 0.0251(11) 0.0173(11) 0.0172(9) -0.0006(8) 0.0080(8) -0.0021(9)
C12 0.0244(11) 0.0190(11) 0.0150(8) 0.0000(8) 0.0066(8) -0.0001(9)
C11 0.0245(12) 0.0175(11) 0.0223(9) -0.0014(8) 0.0081(9) -0.0022(9)
C13 0.0268(12) 0.0168(10) 0.0172(9) -0.0006(8) 0.0089(8) -0.0017(9)
C15 0.0262(12) 0.0187(11) 0.0238(10) 0.0007(9) 0.0074(9) 0.0017(9)
O4 0.0214(8) 0.0242(9) 0.0450(9) -0.0008(7) 0.0046(7) -0.0012(7)
C16 0.0246(12) 0.0211(11) 0.0186(9) -0.0019(9) 0.0081(8) -0.0016(9)
O3 0.0295(9) 0.0195(8) 0.0345(8) -0.0003(7) 0.0084(7) -0.0038(7)
C17 0.0227(13) 0.0319(14) 0.0578(15) -0.0022(12) 0.0091(12) -0.0040(10)
C18 0.0282(12) 0.0213(11) 0.0225(9) 0.0010(9) 0.0087(9) 0.0022(9)
C19 0.0253(12) 0.0275(13) 0.0324(11) 0.0024(10) 0.0073(10) 0.0025(10)
C20 0.0305(14) 0.0397(15) 0.0462(14) 0.0078(12) 0.0121(12) 0.0049(12)
F4 0.0379(9) 0.0344(9) 0.0820(11) 0.0105(8) 0.0129(8) 0.0141(7)
F6 0.0401(10) 0.0662(13) 0.0992(14) 0.0217(10) 0.0394(10) 0.0113(9)
F5 0.0432(10) 0.0769(14) 0.0670(11) -0.0121(9) -0.0177(9) 0.0165(9)
O5 0.0269(9) 0.0197(9) 0.0455(9) -0.0015(7) 0.0030(7) 0.0008(7)
O6 0.0251(9) 0.0249(9) 0.0434(9) -0.0013(7) 0.0102(7) 0.0028(7)
N3 0.0403(12) 0.0156(9) 0.0245(9) 0.0004(7) 0.0082(8) 0.0030(9)
C22 0.0287(12) 0.0163(11) 0.0180(9) 0.0013(8) 0.0072(8) -0.0008(9)
C23 0.0297(12) 0.0142(10) 0.0187(9) 0.0006(8) 0.0069(8) 0.0007(9)
C25 0.0322(13) 0.0193(11) 0.0237(10) 0.0028(9) 0.0090(9) 0.0043(10)
C24 0.0282(12) 0.0180(11) 0.0182(9) 0.0004(8) 0.0085(8) 0.0002(9)
C21 0.0370(13) 0.0150(11) 0.0216(10) 0.0000(8) 0.0071(9) -0.0028(9)
C26 0.0254(12) 0.0218(12) 0.0239(10) 0.0023(9) 0.0049(9) 0.0034(9)
C27 0.0225(13) 0.0380(16) 0.0708(18) 0.0020(14) 0.0074(13) -0.0025(11)
C28 0.0265(12) 0.0209(11) 0.0215(9) -0.0002(9) 0.0064(9) -0.0061(9)
C29 0.0242(12) 0.0212(11) 0.0263(10) -0.0024(9) 0.0049(9) -0.0038(9)
C30 0.0465(16) 0.0246(13) 0.0241(10) -0.0048(9) 0.0070(10) -0.0151(11)
F9 0.0309(8) 0.0396(9) 0.0752(10) -0.0037(8) 0.0067(8) -0.0118(7)
F7 0.0379(9) 0.0764(13) 0.0584(10) -0.0239(9) 0.0054(8) 0.0196(8)
F8 0.0392(9) 0.0554(11) 0.0593(10) 0.0233(8) -0.0004(8) 0.0061(8)

loop_
_atom_type_symbol
_atom_type_description
_atom_type_scat_dispersion_real
_atom_type_scat_dispersion_imag
_atom_type_scat_source
C C 0.0033 0.0016 'International Tables Vol C Tables 4.2.6.8 and 6.1.1.4'
H H 0.0000 0.0000 'International Tables Vol C Tables 4.2.6.8 and 6.1.1.4'
N N 0.0061 0.0033 'International Tables Vol C Tables 4.2.6.8 and 6.1.1.4'
O O 0.0106 0.0060 'International Tables Vol C Tables 4.2.6.8 and 6.1.1.4'
F F 0.0171 0.0103 'International Tables Vol C Tables 4.2.6.8 and 6.1.1.4'

loop_
_geom_angle_atom_site_label_1
_geom_angle_atom_site_label_2
_geom_angle_atom_site_label_3
_geom_angle
C5 N1 C1 117.23(19)
C3 C2 C1 117.5(2)
C3 C2 C8 124.16(19)
C1 C2 C8 118.3(2)
C4 C3 C2 119.01(19)
C4 C3 H3 120.5
C2 C3 H3 120.5
N1 C1 C2 124.0(2)
N1 C1 H1 118.0
C2 C1 H1 118.0
C3 C4 C5 118.9(2)
C3 C4 C6 119.22(18)
C5 C4 C6 121.8(2)
N1 C5 C4 123.3(2)
N1 C5 H5 118.4
C4 C5 H5 118.4
C6 O2 C7 115.07(19)
O1 C6 O2 123.8(2)
O1 C6 C4 124.22(19)
O2 C6 C4 111.98(18)
O2 C7 H7A 109.5
O2 C7 H7B 109.5
H7A C7 H7B 109.5
O2 C7 H7C 109.5
H7A C7 H7C 109.5
H7B C7 H7C 109.5
C9 C8 C2 124.8(2)
C9 C8 H8 117.6
C2 C8 H8 117.6
C8 C9 C10 123.2(2)
C8 C9 H9 118.4
C10 C9 H9 118.4
F3 C10 F1 107.4(2)
F3 C10 F2 107.6(2)
F1 C10 F2 106.64(19)
F3 C10 C9 111.84(19)
F1 C10 C9 112.4(2)
F2 C10 C9 110.68(18)
C11 N2 C15 117.11(18)
C13 C14 C15 118.54(19)
C13 C14 C16 119.13(19)
C15 C14 C16 122.33(19)
C13 C12 C11 117.55(19)
C13 C12 C18 119.56(19)
C11 C12 C18 122.88(19)
N2 C11 C12 124.1(2)
N2 C11 H11 117.9
C12 C11 H11 117.9
C14 C13 C12 119.34(19)
C14 C13 H13 120.3
C12 C13 H13 120.3
N2 C15 C14 123.4(2)
N2 C15 H15 118.3
C14 C15 H15 118.3
C16 O4 C17 116.07(18)
O3 C16 O4 123.9(2)
O3 C16 C14 124.6(2)
O4 C16 C14 111.48(18)
O4 C17 H17A 109.5
O4 C17 H17B 109.5
H17A C17 H17B 109.5
O4 C17 H17C 109.5
H17A C17 H17C 109.5
H17B C17 H17C 109.5
C19 C18 C12 125.7(2)
C19 C18 H18 117.2
C12 C18 H18 117.2
C18 C19 C20 122.4(2)
C18 C19 H19 118.8
C20 C19 H19 118.8
F5 C20 F4 105.9(2)
F5 C20 F6 106.3(2)
F4 C20 F6 105.6(2)
F5 C20 C19 112.2(2)
F4 C20 C19 114.1(2)
F6 C20 C19 112.1(2)
C26 O6 C27 115.23(19)
C21 N3 C25 116.93(19)
C23 C22 C21 117.4(2)
C23 C22 C28 124.21(19)
C21 C22 C28 118.32(19)
C24 C23 C22 118.97(19)
C24 C23 H23 120.5
C22 C23 H23 120.5
N3 C25 C24 123.4(2)
N3 C25 H25 118.3
C24 C25 H25 118.3
C23 C24 C25 118.8(2)
C23 C24 C26 119.15(19)
C25 C24 C26 122.0(2)
N3 C21 C22 124.4(2)
N3 C21 H21 117.8
C22 C21 H21 117.8
O5 C26 O6 123.6(2)
O5 C26 C24 124.4(2)
O6 C26 C24 112.03(19)
O6 C27 H27A 109.5
O6 C27 H27B 109.5
H27A C27 H27B 109.5
O6 C27 H27C 109.5
H27A C27 H27C 109.5
H27B C27 H27C 109.5
C29 C28 C22 125.4(2)
C29 C28 H28 117.3
C22 C28 H28 117.3
C28 C29 C30 123.4(2)
C28 C29 H29 118.3
C30 C29 H29 118.3
F7 C30 F9 107.9(2)
F7 C30 F8 108.2(2)
F9 C30 F8 106.93(18)
F7 C30 C29 112.01(18)
F9 C30 C29 111.8(2)
F8 C30 C29 109.7(2)

loop_
_geom_bond_atom_site_label_1
_geom_bond_atom_site_label_2
_geom_bond_distance
N1 C5 1.337(3)
N1 C1 1.339(3)
C2 C3 1.397(3)
C2 C1 1.399(3)
C2 C8 1.465(3)
C3 C4 1.382(3)
C3 H3 0.9500
C1 H1 0.9500
C4 C5 1.393(3)
C4 C6 1.487(3)
C5 H5 0.9500
O2 C6 1.337(2)
O2 C7 1.445(3)
C6 O1 1.205(2)
C7 H7A 0.9800
C7 H7B 0.9800
C7 H7C 0.9800
C8 C9 1.327(3)
C8 H8 0.9500
C9 C10 1.507(3)
C9 H9 0.9500
C10 F3 1.315(3)
C10 F1 1.328(3)
C10 F2 1.331(3)
N2 C11 1.333(3)
N2 C15 1.341(3)
C14 C13 1.385(3)
C14 C15 1.394(3)
C14 C16 1.485(3)
C12 C13 1.388(3)
C12 C11 1.402(3)
C12 C18 1.469(3)
C11 H11 0.9500
C13 H13 0.9500
C15 H15 0.9500
O4 C16 1.338(3)
O4 C17 1.441(3)
C16 O3 1.209(2)
C17 H17A 0.9800
C17 H17B 0.9800
C17 H17C 0.9800
C18 C19 1.319(3)
C18 H18 0.9500
C19 C20 1.476(3)
C19 H19 0.9500
C20 F5 1.335(3)
C20 F4 1.336(3)
C20 F6 1.342(3)
O5 C26 1.202(3)
O6 C26 1.342(3)
O6 C27 1.444(3)
N3 C21 1.336(3)
N3 C25 1.339(3)
C22 C23 1.394(3)
C22 C21 1.400(3)
C22 C28 1.465(3)
C23 C24 1.388(3)
C23 H23 0.9500
C25 C24 1.391(3)
C25 H25 0.9500
C24 C26 1.487(3)
C21 H21 0.9500
C27 H27A 0.9800
C27 H27B 0.9800
C27 H27C 0.9800
C28 C29 1.323(3)
C28 H28 0.9500
C29 C30 1.514(3)
C29 H29 0.9500
C30 F7 1.306(3)
C30 F9 1.323(3)
C30 F8 1.329(3)
